data_8102703
loop_
_publ_author_name
'Geng-Xu Yang'
'Shi-Zhen Zhang'
'Zi-Liang Wang'

_publ_contact_author
;
  Ziliang Wang     
;
_publ_section_title
;
 Crystal structure of bis(2-aminopyridinium) 2,2'-dithiobis(benzoate)
 dihydrate, [C5H7N2]2[C14H8O4S2] &#x00B7; 2H2O
;
_journal_issue 2
_journal_name_full 'Zeitschrift f\"ur Kristallographie - New Crystal Structures'
_journal_page_first 367
_journal_volume 225
_journal_year 2010
_chemical_formula_moiety 'C14 H8 O4 S2, 2(C5 H7 N2), 2(H2 O)'
_chemical_formula_sum 'C24 H26 N4 O6 S2'
_chemical_formula_weight 530.61
_chemical_name_systematic
; 
2(C~5~H~7~N~2~^+^).(C~14~H~8~O~4~S~2~^2-^).2(H~2~O)
;
_space_group_IT_number 15
_symmetry_cell_setting monoclinic
_symmetry_space_group_name_Hall '-C 2yc'
_symmetry_space_group_name_H-M 'C 1 2/c 1'
_atom_sites_solution_hydrogens geom
_atom_sites_solution_primary direct
_atom_sites_solution_secondary difmap
_audit_creation_method SHELXL-97
_cell_angle_alpha 90.00
_cell_angle_beta 105.808(2)
_cell_angle_gamma 90.00
_cell_formula_units_Z 4
_cell_length_a 13.4290(13)
_cell_length_b 9.7934(9)
_cell_length_c 20.331(2)
_cell_measurement_reflns_used 1710
_cell_measurement_temperature 296(2)
_cell_measurement_theta_max 24.10
_cell_measurement_theta_min 2.96
_cell_volume 2572.7(4)
_computing_cell_refinement 'Bruker SMART'
_computing_data_collection 'Bruker SMART'
_computing_data_reduction 'Bruker SAINT'
_computing_molecular_graphics 'Bruker SHELXTL'
_computing_publication_material 'Bruker SHELXTL'
_computing_structure_refinement 'SHELXL-97 (Sheldrick,1997)'
_computing_structure_solution 'SHELXS-97 (Sheldrick,1997)'
_diffrn_ambient_temperature 296(2)
_diffrn_measured_fraction_theta_full 0.998
_diffrn_measured_fraction_theta_max 0.998
_diffrn_measurement_device_type 'Bruker SMART Apex CCD area-detector'
_diffrn_measurement_method '0.3\% wide \w exposures'
_diffrn_radiation_monochromator graphite
_diffrn_radiation_source 'fine-focus sealed tube'
_diffrn_radiation_type MoK\a
_diffrn_radiation_wavelength 0.71073
_diffrn_reflns_av_R_equivalents 0.0339
_diffrn_reflns_av_sigmaI/netI 0.0383
_diffrn_reflns_limit_h_max 16
_diffrn_reflns_limit_h_min -16
_diffrn_reflns_limit_k_max 6
_diffrn_reflns_limit_k_min -12
_diffrn_reflns_limit_l_max 23
_diffrn_reflns_limit_l_min -25
_diffrn_reflns_number 6999
_diffrn_reflns_theta_full 26.00
_diffrn_reflns_theta_max 26.00
_diffrn_reflns_theta_min 2.08
_exptl_absorpt_coefficient_mu 0.253
_exptl_absorpt_correction_T_max 0.9678
_exptl_absorpt_correction_T_min 0.9511
_exptl_absorpt_correction_type multi-scan
_exptl_absorpt_process_details SADABS
_exptl_crystal_colour colorless
_exptl_crystal_density_diffrn 1.370
_exptl_crystal_density_method 'not measured'
_exptl_crystal_description block
_exptl_crystal_F_000 1112
_exptl_crystal_size_max 0.20
_exptl_crystal_size_mid 0.18
_exptl_crystal_size_min 0.13
_refine_diff_density_max 0.234
_refine_diff_density_min -0.161
_refine_diff_density_rms 0.037
_refine_ls_extinction_method none
_refine_ls_goodness_of_fit_ref 1.007
_refine_ls_hydrogen_treatment mixed
_refine_ls_matrix_type full
_refine_ls_number_parameters 183
_refine_ls_number_reflns 2520
_refine_ls_number_restraints 5
_refine_ls_restrained_S_all 1.007
_refine_ls_R_factor_all 0.0581
_refine_ls_R_factor_gt 0.0394
_refine_ls_shift/su_max 0.000
_refine_ls_shift/su_mean 0.000
_refine_ls_structure_factor_coef Fsqd
_refine_ls_weighting_details 'calc w=1/[\s^2^(Fo^2^)+(0.0370P)^2^+1.1019P] where P=(Fo^2^+2Fc^2^)/3'
_refine_ls_weighting_scheme calc
_refine_ls_wR_factor_gt 0.0905
_refine_ls_wR_factor_ref 0.0978
_reflns_number_gt 1851
_reflns_number_total 2520
_reflns_threshold_expression I>2\s(I)
_cod_data_source_file 1267-2976.cff
_cod_data_source_block
;
;
_cod_depositor_comments
;
The following automatic conversions were performed:
'_symmetry_cell_setting' value 'Monoclinic' changed to 'monoclinic'
according to '/home/saulius/struct/CIF-dictionaries/cif_core.dic'
dictionary named 'cif_core.dic' version 2.4.1 from 2010-06-29.

Automatic conversion script
Id: cif_fix_enum 1555 2011-01-17 13:19:09Z saulius 
;
_cod_original_cell_volume 2572.8(4)
_cod_original_sg_symbol_H-M C2/c
_cod_database_code 8102703

loop_
_symmetry_equiv_pos_as_xyz
'x, y, z'
'-x, y, -z+1/2'
'x+1/2, y+1/2, z'
'-x+1/2, y+1/2, -z+1/2'
'-x, -y, -z'
'x, -y, z-1/2'
'-x+1/2, -y+1/2, -z'
'x+1/2, -y+1/2, z-1/2'

loop_
_atom_site_label
_atom_site_type_symbol
_atom_site_fract_x
_atom_site_fract_y
_atom_site_fract_z
_atom_site_U_iso_or_equiv
_atom_site_adp_type
_atom_site_occupancy
_atom_site_symmetry_multiplicity
_atom_site_calc_flag
_atom_site_refinement_flags
_atom_site_disorder_assembly
_atom_site_disorder_group
S1 S 0.04241(4) 0.12501(5) 0.30001(3) 0.05356(18) Uani 1 1 d . . .
O1 O 0.33145(11) 0.10483(16) 0.44974(8) 0.0710(5) Uani 1 1 d . . .
O2 O 0.16068(11) 0.09688(16) 0.42730(8) 0.0702(5) Uani 1 1 d . . .
O1W O 0.49470(14) 0.2359(2) 0.54357(11) 0.0795(5) Uani 1 1 d D . .
H1WA H 0.4511(18) 0.203(3) 0.5096(11) 0.096(10) Uiso 1 1 d D . .
H1WB H 0.458(2) 0.290(3) 0.5579(14) 0.114(13) Uiso 1 1 d D . .
N1 N 0.66096(14) 0.06815(18) 0.44288(9) 0.0560(4) Uani 1 1 d D . .
H1A H 0.6680(15) 0.0113(19) 0.4773(9) 0.059(6) Uiso 1 1 d D . .
N2 N 0.83487(16) 0.1142(2) 0.47828(10) 0.0637(5) Uani 1 1 d D . .
H2A H 0.8900(14) 0.156(2) 0.4743(11) 0.065(7) Uiso 1 1 d D . .
H2B H 0.8415(16) 0.0512(19) 0.5093(9) 0.061(7) Uiso 1 1 d D . .
C1 C 0.74370(16) 0.1380(2) 0.43563(10) 0.0522(5) Uani 1 1 d . . .
C2 C 0.72691(19) 0.2352(2) 0.38259(11) 0.0649(6) Uani 1 1 d . . .
H2 H 0.7818 0.2865 0.3761 0.078 Uiso 1 1 calc R . .
C3 C 0.6301(2) 0.2531(3) 0.34111(12) 0.0762(7) Uani 1 1 d . . .
H3 H 0.6190 0.3172 0.3061 0.091 Uiso 1 1 calc R . .
C4 C 0.5471(2) 0.1773(3) 0.34987(13) 0.0781(7) Uani 1 1 d . . .
H4 H 0.4810 0.1893 0.3208 0.094 Uiso 1 1 calc R . .
C5 C 0.56443(17) 0.0865(3) 0.40112(12) 0.0695(6) Uani 1 1 d . . .
H5 H 0.5097 0.0357 0.4081 0.083 Uiso 1 1 calc R . .
C6 C 0.14275(14) 0.24854(18) 0.30453(9) 0.0446(4) Uani 1 1 d . . .
C7 C 0.23119(14) 0.24370(18) 0.36015(10) 0.0455(4) Uani 1 1 d . . .
C8 C 0.30938(15) 0.3382(2) 0.36324(11) 0.0578(5) Uani 1 1 d . . .
H8 H 0.3688 0.3350 0.3997 0.069 Uiso 1 1 calc R . .
C9 C 0.30104(17) 0.4362(2) 0.31379(12) 0.0659(6) Uani 1 1 d . . .
H9 H 0.3538 0.4996 0.3172 0.079 Uiso 1 1 calc R . .
C10 C 0.21404(18) 0.4400(2) 0.25919(12) 0.0646(6) Uani 1 1 d . . .
H10 H 0.2080 0.5062 0.2255 0.078 Uiso 1 1 calc R . .
C11 C 0.13551(16) 0.3460(2) 0.25418(11) 0.0555(5) Uani 1 1 d . . .
H11 H 0.0775 0.3482 0.2167 0.067 Uiso 1 1 calc R . .
C12 C 0.24240(15) 0.1409(2) 0.41680(10) 0.0514(5) Uani 1 1 d . . .

loop_
_atom_site_aniso_label
_atom_site_aniso_U_11
_atom_site_aniso_U_22
_atom_site_aniso_U_33
_atom_site_aniso_U_23
_atom_site_aniso_U_13
_atom_site_aniso_U_12
S1 0.0473(3) 0.0535(3) 0.0551(3) 0.0075(2) 0.0060(2) -0.0061(2)
O1 0.0469(8) 0.0834(11) 0.0742(10) 0.0194(8) 0.0017(7) -0.0006(7)
O2 0.0495(9) 0.0864(11) 0.0733(10) 0.0288(8) 0.0145(7) -0.0009(8)
O1W 0.0548(10) 0.1000(15) 0.0838(13) -0.0073(11) 0.0192(10) -0.0091(10)
N1 0.0593(11) 0.0560(11) 0.0539(11) 0.0058(9) 0.0176(9) 0.0000(8)
N2 0.0607(12) 0.0702(14) 0.0602(12) 0.0069(10) 0.0165(10) -0.0099(10)
C1 0.0597(13) 0.0505(12) 0.0496(12) -0.0058(9) 0.0201(10) -0.0009(10)
C2 0.0814(16) 0.0579(14) 0.0610(14) 0.0044(11) 0.0292(12) 0.0000(12)
C3 0.0948(19) 0.0693(16) 0.0655(15) 0.0145(12) 0.0235(14) 0.0173(14)
C4 0.0692(16) 0.0901(19) 0.0700(16) 0.0113(14) 0.0104(13) 0.0208(14)
C5 0.0544(14) 0.0795(17) 0.0735(16) 0.0030(13) 0.0154(12) 0.0024(11)
C6 0.0439(10) 0.0441(11) 0.0481(11) -0.0013(8) 0.0167(8) 0.0003(8)
C7 0.0428(10) 0.0463(11) 0.0497(11) -0.0050(8) 0.0165(8) 0.0006(8)
C8 0.0485(12) 0.0608(13) 0.0643(14) -0.0082(10) 0.0156(10) -0.0078(10)
C9 0.0625(14) 0.0585(14) 0.0841(17) -0.0050(12) 0.0327(13) -0.0166(11)
C10 0.0729(15) 0.0568(14) 0.0732(15) 0.0101(11) 0.0353(13) -0.0036(11)
C11 0.0553(12) 0.0567(13) 0.0555(12) 0.0061(9) 0.0168(10) 0.0021(10)
C12 0.0485(12) 0.0537(12) 0.0490(11) -0.0013(9) 0.0081(9) -0.0011(9)

loop_
_atom_type_symbol
_atom_type_description
_atom_type_scat_dispersion_real
_atom_type_scat_dispersion_imag
_atom_type_scat_source
C C 0.0033 0.0016 'International Tables Vol C Tables 4.2.6.8 and 6.1.1.4'
H H 0.0000 0.0000 'International Tables Vol C Tables 4.2.6.8 and 6.1.1.4'
N N 0.0061 0.0033 'International Tables Vol C Tables 4.2.6.8 and 6.1.1.4'
O O 0.0106 0.0060 'International Tables Vol C Tables 4.2.6.8 and 6.1.1.4'
S S 0.1246 0.1234 'International Tables Vol C Tables 4.2.6.8 and 6.1.1.4'

loop_
_geom_angle_atom_site_label_1
_geom_angle_atom_site_label_2
_geom_angle_atom_site_label_3
_geom_angle
_geom_angle_site_symmetry_1
_geom_angle_site_symmetry_3
_geom_angle_publ_flag
C6 S1 S1 104.97(7) . 2 ?
H1WA O1W H1WB 101(3) . . ?
C1 N1 C5 122.8(2) . . ?
C1 N1 H1A 119.8(13) . . ?
C5 N1 H1A 117.4(13) . . ?
C1 N2 H2A 121.2(14) . . ?
C1 N2 H2B 119.8(14) . . ?
H2A N2 H2B 119(2) . . ?
N2 C1 N1 119.1(2) . . ?
N2 C1 C2 123.4(2) . . ?
N1 C1 C2 117.5(2) . . ?
C3 C2 C1 119.4(2) . . ?
C3 C2 H2 120.3 . . ?
C1 C2 H2 120.3 . . ?
C2 C3 C4 121.2(2) . . ?
C2 C3 H3 119.4 . . ?
C4 C3 H3 119.4 . . ?
C5 C4 C3 118.5(2) . . ?
C5 C4 H4 120.7 . . ?
C3 C4 H4 120.7 . . ?
C4 C5 N1 120.6(2) . . ?
C4 C5 H5 119.7 . . ?
N1 C5 H5 119.7 . . ?
C11 C6 C7 119.62(17) . . ?
C11 C6 S1 121.78(14) . . ?
C7 C6 S1 118.59(14) . . ?
C8 C7 C6 118.61(18) . . ?
C8 C7 C12 119.62(17) . . ?
C6 C7 C12 121.76(16) . . ?
C9 C8 C7 121.6(2) . . ?
C9 C8 H8 119.2 . . ?
C7 C8 H8 119.2 . . ?
C8 C9 C10 119.5(2) . . ?
C8 C9 H9 120.3 . . ?
C10 C9 H9 120.3 . . ?
C9 C10 C11 120.3(2) . . ?
C9 C10 H10 119.9 . . ?
C11 C10 H10 119.9 . . ?
C10 C11 C6 120.42(19) . . ?
C10 C11 H11 119.8 . . ?
C6 C11 H11 119.8 . . ?
O2 C12 O1 124.50(19) . . ?
O2 C12 C7 116.84(17) . . ?
O1 C12 C7 118.66(18) . . ?

loop_
_geom_bond_atom_site_label_1
_geom_bond_atom_site_label_2
_geom_bond_distance
_geom_bond_site_symmetry_2
_geom_bond_publ_flag
S1 C6 1.7946(19) . ?
S1 S1 2.0424(10) 2 ?
O1 C12 1.252(2) . ?
O2 C12 1.250(2) . ?
O1W H1WA 0.837(17) . ?
O1W H1WB 0.827(17) . ?
N1 C1 1.347(3) . ?
N1 C5 1.354(3) . ?
N1 H1A 0.879(15) . ?
N2 C1 1.314(3) . ?
N2 H2A 0.870(15) . ?
N2 H2B 0.870(15) . ?
C1 C2 1.410(3) . ?
C2 C3 1.354(3) . ?
C2 H2 0.9300 . ?
C3 C4 1.391(3) . ?
C3 H3 0.9300 . ?
C4 C5 1.341(3) . ?
C4 H4 0.9300 . ?
C5 H5 0.9300 . ?
C6 C11 1.383(3) . ?
C6 C7 1.400(2) . ?
C7 C8 1.388(3) . ?
C7 C12 1.506(3) . ?
C8 C9 1.373(3) . ?
C8 H8 0.9300 . ?
C9 C10 1.375(3) . ?
C9 H9 0.9300 . ?
C10 C11 1.383(3) . ?
C10 H10 0.9300 . ?
C11 H11 0.9300 . ?

loop_
_geom_hbond_atom_site_label_D
_geom_hbond_atom_site_label_H
_geom_hbond_atom_site_label_A
_geom_hbond_distance_DH
_geom_hbond_distance_HA
_geom_hbond_distance_DA
_geom_hbond_angle_DHA
_geom_hbond_site_symmetry_A
N2 H2B O2 0.870(15) 1.945(16) 2.810(3) 173(2) 5_656
N2 H2A O1W 0.870(15) 1.988(16) 2.854(3) 173(2) 7_656
N1 H1A O1 0.879(15) 1.867(16) 2.743(2) 174.0(19) 5_656
O1W H1WB O2 0.827(17) 2.032(19) 2.839(3) 165(3) 7_556
O1W H1WA O1 0.837(17) 1.982(18) 2.796(2) 164(3) .
